data_7040246
loop_
_publ_author_name
'W\"achtler, Erik'
'Gericke, Robert'
'Brendler, Erica'
'Gerke, Birgit'
'Langer, Thorsten'
'P\"ottgen, Rainer'
'Zhechkov, Lyuben'
'Heine, Thomas'
'Wagler, J\"org'

_publ_section_title
;
 Group 10-group 14 metal complexes [E-TM](IV): the role of the group 14
 site as an L, X and Z-type ligand.
;
_journal_issue 36
_journal_name_full 'Dalton transactions (Cambridge, England : 2003)'
_journal_page_first 14252
_journal_page_last 14264
_journal_paper_doi 10.1039/c6dt01621a
_journal_volume 45
_journal_year 2016
_chemical_formula_moiety 'C28 H23 Cl2 N2 P Pt S2 Sn'
_chemical_formula_sum 'C28 H23 Cl2 N2 P Pt S2 Sn'
_chemical_formula_weight 867.25
_chemical_name_systematic
;
 ?
;
_space_group_IT_number 2
_symmetry_cell_setting triclinic
_symmetry_space_group_name_Hall '-P 1'
_symmetry_space_group_name_H-M 'P -1'
_atom_sites_solution_hydrogens geom
_atom_sites_solution_primary direct
_atom_sites_solution_secondary difmap
_audit_creation_method SHELXL-97
_audit_update_record
;
2016-08-03 deposited with the CCDC.
2016-08-08 downloaded from the CCDC.
;
_cell_angle_alpha 96.445(3)
_cell_angle_beta 93.501(3)
_cell_angle_gamma 107.876(3)
_cell_formula_units_Z 2
_cell_length_a 8.7609(3)
_cell_length_b 11.8010(4)
_cell_length_c 15.1557(6)
_cell_measurement_reflns_used 46290
_cell_measurement_temperature 200(2)
_cell_measurement_theta_max 32.42
_cell_measurement_theta_min 1.83
_cell_volume 1474.26(10)
_computing_cell_refinement 'STOE X-AREA'
_computing_data_collection 'STOE X-AREA'
_computing_data_reduction 'STOE X-RED'
_computing_molecular_graphics 'ORTEP32 (Farugia)'
_computing_publication_material 'Ciftab (Sheldrick)'
_computing_structure_refinement 'SHELXL-97 (Sheldrick, 1997)'
_computing_structure_solution 'SHELXS-97 (Sheldrick, 1997)'
_diffrn_ambient_temperature 200(2)
_diffrn_measured_fraction_theta_full 0.999
_diffrn_measured_fraction_theta_max 0.999
_diffrn_measurement_device_type 'STOE IPDS 2T'
_diffrn_measurement_method 'omega scans'
_diffrn_radiation_monochromator graphite
_diffrn_radiation_source 'fine-focus sealed tube'
_diffrn_radiation_type MoK\a
_diffrn_radiation_wavelength 0.71073
_diffrn_reflns_av_R_equivalents 0.0353
_diffrn_reflns_av_sigmaI/netI 0.0209
_diffrn_reflns_limit_h_max 13
_diffrn_reflns_limit_h_min -12
_diffrn_reflns_limit_k_max 17
_diffrn_reflns_limit_k_min -17
_diffrn_reflns_limit_l_max 22
_diffrn_reflns_limit_l_min -22
_diffrn_reflns_number 42811
_diffrn_reflns_theta_full 32.00
_diffrn_reflns_theta_max 32.00
_diffrn_reflns_theta_min 1.83
_exptl_absorpt_coefficient_mu 5.985
_exptl_absorpt_correction_T_max 0.5521
_exptl_absorpt_correction_T_min 0.2524
_exptl_absorpt_correction_type integration
_exptl_absorpt_process_details xshape
_exptl_crystal_colour orange
_exptl_crystal_density_diffrn 1.954
_exptl_crystal_density_method 'not measured'
_exptl_crystal_description block
_exptl_crystal_F_000 828
_exptl_crystal_size_max 0.30
_exptl_crystal_size_mid 0.20
_exptl_crystal_size_min 0.10
_refine_diff_density_max 1.258
_refine_diff_density_min -2.017
_refine_diff_density_rms 0.136
_refine_ls_extinction_coef 0.0049(2)
_refine_ls_extinction_expression Fc^*^=kFc[1+0.001xFc^2^\l^3^/sin(2\q)]^-1/4^
_refine_ls_extinction_method SHELXL
_refine_ls_goodness_of_fit_ref 1.101
_refine_ls_hydrogen_treatment constr
_refine_ls_matrix_type full
_refine_ls_number_parameters 335
_refine_ls_number_reflns 10237
_refine_ls_number_restraints 0
_refine_ls_restrained_S_all 1.101
_refine_ls_R_factor_all 0.0294
_refine_ls_R_factor_gt 0.0262
_refine_ls_shift/su_max 0.004
_refine_ls_shift/su_mean 0.000
_refine_ls_structure_factor_coef Fsqd
_refine_ls_weighting_details 'calc w=1/[\s^2^(Fo^2^)+(0.0351P)^2^+1.8412P] where P=(Fo^2^+2Fc^2^)/3'
_refine_ls_weighting_scheme calc
_refine_ls_wR_factor_gt 0.0646
_refine_ls_wR_factor_ref 0.0661
_reflns_number_gt 9606
_reflns_number_total 10237
_reflns_threshold_expression >2sigma(I)
_cod_data_source_file c6dt01621a2.cif
_cod_data_source_block 3
_cod_depositor_comments 'Adding full bibliography for 7040238--7040250.cif.'
_cod_original_cell_volume 1474.26(9)
_cod_database_code 7040246

loop_
_symmetry_equiv_pos_as_xyz
'x, y, z'
'-x, -y, -z'

loop_
_atom_site_label
_atom_site_type_symbol
_atom_site_fract_x
_atom_site_fract_y
_atom_site_fract_z
_atom_site_U_iso_or_equiv
_atom_site_adp_type
_atom_site_occupancy
_atom_site_symmetry_multiplicity
_atom_site_calc_flag
_atom_site_refinement_flags
Pt1 Pt 0.177461(10) 0.757654(7) 0.251717(6) 0.01690(3) Uani 1 1 d .
Sn1 Sn 0.22493(2) 0.557757(14) 0.251196(12) 0.02079(4) Uani 1 1 d .
Cl1 Cl 0.47456(10) 0.51654(8) 0.26179(6) 0.03776(17) Uani 1 1 d .
Cl2 Cl 0.02836(12) 0.36501(7) 0.24011(6) 0.03994(18) Uani 1 1 d .
S1 S 0.13173(9) 0.75662(6) 0.39943(5) 0.02697(13) Uani 1 1 d .
S2 S 0.20928(9) 0.74875(6) 0.10209(5) 0.02653(13) Uani 1 1 d .
N2 N 0.2267(3) 0.5216(2) 0.10048(17) 0.0274(5) Uani 1 1 d .
N1 N 0.2303(3) 0.5594(2) 0.40249(17) 0.0256(4) Uani 1 1 d .
P1 P 0.14696(8) 0.94734(6) 0.25947(5) 0.01899(11) Uani 1 1 d .
C1 C 0.1804(3) 0.6431(2) 0.44803(18) 0.0237(5) Uani 1 1 d .
C2 C 0.1686(4) 0.6442(3) 0.5405(2) 0.0329(6) Uani 1 1 d .
H2 H 0.1303 0.7021 0.5727 0.039 Uiso 1 1 calc R
C3 C 0.2127(5) 0.5610(3) 0.5836(2) 0.0392(7) Uani 1 1 d .
H3 H 0.2065 0.5618 0.6460 0.047 Uiso 1 1 calc R
C4 C 0.2666(5) 0.4758(3) 0.5359(2) 0.0404(8) Uani 1 1 d .
H4 H 0.2985 0.4182 0.5649 0.048 Uiso 1 1 calc R
C5 C 0.2724(4) 0.4770(3) 0.4458(2) 0.0351(7) Uani 1 1 d .
H5 H 0.3071 0.4180 0.4124 0.042 Uiso 1 1 calc R
C6 C 0.2143(3) 0.6084(2) 0.05322(18) 0.0236(5) Uani 1 1 d .
C7 C 0.2074(4) 0.5905(3) -0.0404(2) 0.0323(6) Uani 1 1 d .
H7 H 0.1958 0.6512 -0.0740 0.039 Uiso 1 1 calc R
C8 C 0.2176(5) 0.4843(4) -0.0829(2) 0.0407(7) Uani 1 1 d .
H8 H 0.2140 0.4715 -0.1461 0.049 Uiso 1 1 calc R
C9 C 0.2330(5) 0.3959(4) -0.0335(3) 0.0446(8) Uani 1 1 d .
H9 H 0.2408 0.3222 -0.0620 0.053 Uiso 1 1 calc R
C10 C 0.2368(5) 0.4171(3) 0.0575(2) 0.0395(8) Uani 1 1 d .
H10 H 0.2469 0.3567 0.0918 0.047 Uiso 1 1 calc R
C11 C 0.2452(3) 1.0428(2) 0.17861(19) 0.0217(4) Uani 1 1 d .
C12 C 0.1844(4) 1.0094(3) 0.0890(2) 0.0318(6) Uani 1 1 d .
H12 H 0.0898 0.9425 0.0721 0.038 Uiso 1 1 calc R
C13 C 0.2625(5) 1.0744(3) 0.0244(3) 0.0412(8) Uani 1 1 d .
H13 H 0.2213 1.0511 -0.0367 0.049 Uiso 1 1 calc R
C14 C 0.3991(5) 1.1723(4) 0.0485(3) 0.0434(8) Uani 1 1 d .
H14 H 0.4541 1.2145 0.0040 0.052 Uiso 1 1 calc R
C15 C 0.4552(4) 1.2085(3) 0.1371(3) 0.0389(7) Uani 1 1 d .
H15 H 0.5467 1.2779 0.1540 0.047 Uiso 1 1 calc R
C16 C 0.3789(4) 1.1441(3) 0.2025(2) 0.0283(5) Uani 1 1 d .
H16 H 0.4185 1.1697 0.2636 0.034 Uiso 1 1 calc R
C17 C 0.2267(3) 1.0365(2) 0.36700(18) 0.0218(4) Uani 1 1 d .
C18 C 0.3873(4) 1.0529(3) 0.3960(2) 0.0281(5) Uani 1 1 d .
H18 H 0.4493 1.0168 0.3599 0.034 Uiso 1 1 calc R
C19 C 0.4572(4) 1.1215(3) 0.4774(2) 0.0359(7) Uani 1 1 d .
H19 H 0.5673 1.1339 0.4959 0.043 Uiso 1 1 calc R
C20 C 0.3671(5) 1.1719(3) 0.5312(3) 0.0446(8) Uani 1 1 d .
H20 H 0.4152 1.2194 0.5866 0.054 Uiso 1 1 calc R
C21 C 0.2064(5) 1.1529(4) 0.5044(3) 0.0463(9) Uani 1 1 d .
H21 H 0.1432 1.1848 0.5426 0.056 Uiso 1 1 calc R
C22 C 0.1368(4) 1.0874(3) 0.4221(2) 0.0339(6) Uani 1 1 d .
H22 H 0.0274 1.0772 0.4033 0.041 Uiso 1 1 calc R
C23 C -0.0604(3) 0.9444(2) 0.24085(19) 0.0222(4) Uani 1 1 d .
C24 C -0.1868(3) 0.8379(2) 0.2340(2) 0.0248(5) Uani 1 1 d .
H24 H -0.1657 0.7651 0.2416 0.030 Uiso 1 1 calc R
C25 C -0.3442(3) 0.8377(3) 0.2159(2) 0.0321(6) Uani 1 1 d .
H25 H -0.4305 0.7643 0.2104 0.039 Uiso 1 1 calc R
C26 C -0.3764(3) 0.9431(3) 0.2059(2) 0.0341(6) Uani 1 1 d .
H26 H -0.4844 0.9420 0.1932 0.041 Uiso 1 1 calc R
C27 C -0.2516(4) 1.0502(3) 0.2144(3) 0.0388(8) Uani 1 1 d .
H27 H -0.2738 1.1232 0.2089 0.047 Uiso 1 1 calc R
C28 C -0.0940(4) 1.0509(3) 0.2310(3) 0.0346(7) Uani 1 1 d .
H28 H -0.0080 1.1244 0.2357 0.041 Uiso 1 1 calc R

loop_
_atom_site_aniso_label
_atom_site_aniso_U_11
_atom_site_aniso_U_22
_atom_site_aniso_U_33
_atom_site_aniso_U_23
_atom_site_aniso_U_13
_atom_site_aniso_U_12
Pt1 0.01662(5) 0.01499(5) 0.02021(5) 0.00327(3) 0.00201(3) 0.00632(3)
Sn1 0.02527(8) 0.01657(7) 0.02252(8) 0.00298(6) 0.00119(6) 0.00966(6)
Cl1 0.0375(4) 0.0483(4) 0.0370(4) 0.0053(3) 0.0015(3) 0.0280(3)
Cl2 0.0511(5) 0.0201(3) 0.0406(4) 0.0046(3) 0.0002(3) 0.0003(3)
S1 0.0365(4) 0.0257(3) 0.0242(3) 0.0059(2) 0.0082(3) 0.0160(3)
S2 0.0351(3) 0.0231(3) 0.0232(3) 0.0059(2) 0.0048(2) 0.0104(2)
N2 0.0347(12) 0.0261(11) 0.0236(11) -0.0003(8) 0.0019(9) 0.0144(9)
N1 0.0279(11) 0.0250(10) 0.0256(11) 0.0071(8) 0.0006(8) 0.0100(9)
P1 0.0159(3) 0.0162(2) 0.0260(3) 0.0041(2) 0.0018(2) 0.0064(2)
C1 0.0245(11) 0.0237(11) 0.0218(11) 0.0069(9) 0.0011(9) 0.0051(9)
C2 0.0387(16) 0.0376(15) 0.0233(13) 0.0076(11) 0.0051(11) 0.0119(12)
C3 0.0440(18) 0.0480(19) 0.0263(14) 0.0149(13) 0.0020(12) 0.0123(15)
C4 0.0475(19) 0.0455(19) 0.0345(17) 0.0199(14) 0.0014(14) 0.0194(15)
C5 0.0449(18) 0.0344(15) 0.0327(15) 0.0118(12) 0.0013(13) 0.0203(13)
C6 0.0192(11) 0.0269(12) 0.0230(12) 0.0011(9) 0.0031(8) 0.0054(9)
C7 0.0342(15) 0.0381(15) 0.0228(13) 0.0040(11) 0.0044(11) 0.0086(12)
C8 0.0473(19) 0.0466(19) 0.0252(14) -0.0036(13) 0.0056(13) 0.0130(15)
C9 0.061(2) 0.0417(18) 0.0327(17) -0.0095(14) 0.0041(16) 0.0233(17)
C10 0.060(2) 0.0329(15) 0.0311(16) -0.0040(12) 0.0027(14) 0.0257(15)
C11 0.0200(10) 0.0194(10) 0.0288(12) 0.0080(9) 0.0049(9) 0.0085(8)
C12 0.0333(15) 0.0321(14) 0.0308(14) 0.0115(11) 0.0009(11) 0.0095(11)
C13 0.049(2) 0.0441(18) 0.0333(17) 0.0157(14) 0.0052(14) 0.0144(15)
C14 0.0435(19) 0.0449(19) 0.051(2) 0.0274(17) 0.0208(16) 0.0170(15)
C15 0.0334(16) 0.0340(15) 0.050(2) 0.0175(14) 0.0139(14) 0.0062(12)
C16 0.0256(12) 0.0242(12) 0.0356(15) 0.0088(10) 0.0053(10) 0.0067(10)
C17 0.0210(11) 0.0179(10) 0.0262(12) 0.0016(8) 0.0031(9) 0.0059(8)
C18 0.0258(12) 0.0267(12) 0.0311(14) 0.0006(10) -0.0024(10) 0.0096(10)
C19 0.0341(15) 0.0311(14) 0.0367(16) 0.0024(12) -0.0064(12) 0.0044(12)
C20 0.052(2) 0.0360(17) 0.0346(17) -0.0118(13) -0.0025(15) 0.0044(15)
C21 0.0445(19) 0.045(2) 0.043(2) -0.0131(16) 0.0113(16) 0.0109(15)
C22 0.0281(14) 0.0336(15) 0.0383(16) -0.0043(12) 0.0074(12) 0.0099(11)
C23 0.0160(10) 0.0193(10) 0.0313(13) 0.0030(9) 0.0017(8) 0.0061(8)
C24 0.0198(11) 0.0218(11) 0.0312(13) 0.0024(9) 0.0036(9) 0.0045(9)
C25 0.0172(11) 0.0335(14) 0.0420(17) 0.0022(12) 0.0044(10) 0.0036(10)
C26 0.0158(11) 0.0423(16) 0.0442(18) 0.0009(13) 0.0020(11) 0.0110(11)
C27 0.0234(13) 0.0303(14) 0.066(2) 0.0054(14) -0.0018(13) 0.0151(11)
C28 0.0214(12) 0.0228(12) 0.060(2) 0.0062(12) -0.0021(12) 0.0090(10)

loop_
_atom_type_symbol
_atom_type_description
_atom_type_scat_dispersion_real
_atom_type_scat_dispersion_imag
_atom_type_scat_source
C C 0.0033 0.0016 'International Tables Vol C Tables 4.2.6.8 and 6.1.1.4'
H H 0.0000 0.0000 'International Tables Vol C Tables 4.2.6.8 and 6.1.1.4'
N N 0.0061 0.0033 'International Tables Vol C Tables 4.2.6.8 and 6.1.1.4'
S S 0.1246 0.1234 'International Tables Vol C Tables 4.2.6.8 and 6.1.1.4'
P P 0.1023 0.0942 'International Tables Vol C Tables 4.2.6.8 and 6.1.1.4'
Cl Cl 0.1484 0.1585 'International Tables Vol C Tables 4.2.6.8 and 6.1.1.4'
Pt Pt -1.7033 8.3905 'International Tables Vol C Tables 4.2.6.8 and 6.1.1.4'
Sn Sn -0.6537 1.4246 'International Tables Vol C Tables 4.2.6.8 and 6.1.1.4'

loop_
_geom_angle_atom_site_label_1
_geom_angle_atom_site_label_2
_geom_angle_atom_site_label_3
_geom_angle
S2 Pt1 S1 176.52(3)
S2 Pt1 P1 92.62(2)
S1 Pt1 P1 88.99(2)
S2 Pt1 Sn1 89.463(18)
S1 Pt1 Sn1 89.091(18)
P1 Pt1 Sn1 176.340(17)
N2 Sn1 N1 169.18(9)
N2 Sn1 Cl2 87.02(7)
N1 Sn1 Cl2 86.21(7)
N2 Sn1 Cl1 86.30(7)
N1 Sn1 Cl1 87.14(7)
Cl2 Sn1 Cl1 103.76(3)
N2 Sn1 Pt1 95.49(6)
N1 Sn1 Pt1 95.33(6)
Cl2 Sn1 Pt1 127.64(3)
Cl1 Sn1 Pt1 128.60(2)
C1 S1 Pt1 113.92(10)
C6 S2 Pt1 113.41(10)
C6 N2 C10 119.6(3)
C6 N2 Sn1 117.13(18)
C10 N2 Sn1 123.3(2)
C1 N1 C5 119.9(3)
C1 N1 Sn1 116.67(18)
C5 N1 Sn1 123.3(2)
C17 P1 C23 106.64(12)
C17 P1 C11 104.41(12)
C23 P1 C11 102.36(12)
C17 P1 Pt1 111.83(9)
C23 P1 Pt1 113.82(8)
C11 P1 Pt1 116.71(9)
N1 C1 C2 120.0(3)
N1 C1 S1 123.4(2)
C2 C1 S1 116.6(2)
C3 C2 C1 119.5(3)
C3 C2 H2 120.2
C1 C2 H2 120.2
C2 C3 C4 119.9(3)
C2 C3 H3 120.0
C4 C3 H3 120.0
C5 C4 C3 118.2(3)
C5 C4 H4 120.9
C3 C4 H4 120.9
N1 C5 C4 122.4(3)
N1 C5 H5 118.8
C4 C5 H5 118.8
N2 C6 C7 120.3(3)
N2 C6 S2 123.3(2)
C7 C6 S2 116.3(2)
C8 C7 C6 119.3(3)
C8 C7 H7 120.3
C6 C7 H7 120.3
C7 C8 C9 120.0(3)
C7 C8 H8 120.0
C9 C8 H8 120.0
C10 C9 C8 118.4(3)
C10 C9 H9 120.8
C8 C9 H9 120.8
N2 C10 C9 122.3(3)
N2 C10 H10 118.8
C9 C10 H10 118.8
C16 C11 C12 119.1(3)
C16 C11 P1 122.8(2)
C12 C11 P1 118.0(2)
C11 C12 C13 119.9(3)
C11 C12 H12 120.0
C13 C12 H12 120.0
C14 C13 C12 120.4(4)
C14 C13 H13 119.8
C12 C13 H13 119.8
C15 C14 C13 119.7(3)
C15 C14 H14 120.1
C13 C14 H14 120.1
C14 C15 C16 120.4(3)
C14 C15 H15 119.8
C16 C15 H15 119.8
C11 C16 C15 120.2(3)
C11 C16 H16 119.9
C15 C16 H16 119.9
C22 C17 C18 118.8(3)
C22 C17 P1 123.8(2)
C18 C17 P1 117.4(2)
C19 C18 C17 120.5(3)
C19 C18 H18 119.7
C17 C18 H18 119.7
C20 C19 C18 120.2(3)
C20 C19 H19 119.9
C18 C19 H19 119.9
C19 C20 C21 119.8(3)
C19 C20 H20 120.1
C21 C20 H20 120.1
C20 C21 C22 120.4(3)
C20 C21 H21 119.8
C22 C21 H21 119.8
C21 C22 C17 120.2(3)
C21 C22 H22 119.9
C17 C22 H22 119.9
C24 C23 C28 119.2(2)
C24 C23 P1 121.2(2)
C28 C23 P1 119.6(2)
C23 C24 C25 119.9(3)
C23 C24 H24 120.0
C25 C24 H24 120.0
C26 C25 C24 120.5(3)
C26 C25 H25 119.7
C24 C25 H25 119.7
C25 C26 C27 120.0(3)
C25 C26 H26 120.0
C27 C26 H26 120.0
C26 C27 C28 119.7(3)
C26 C27 H27 120.1
C28 C27 H27 120.1
C27 C28 C23 120.5(3)
C27 C28 H28 119.7
C23 C28 H28 119.7

loop_
_geom_bond_atom_site_label_1
_geom_bond_atom_site_label_2
_geom_bond_distance
Pt1 S2 2.2963(7)
Pt1 S1 2.2989(7)
Pt1 P1 2.3255(6)
Pt1 Sn1 2.5172(2)
Sn1 N2 2.278(3)
Sn1 N1 2.288(2)
Sn1 Cl2 2.3753(8)
Sn1 Cl1 2.3817(8)
S1 C1 1.748(3)
S2 C6 1.751(3)
N2 C6 1.341(4)
N2 C10 1.359(4)
N1 C1 1.338(4)
N1 C5 1.359(4)
P1 C17 1.810(3)
P1 C23 1.811(3)
P1 C11 1.831(3)
C1 C2 1.410(4)
C2 C3 1.374(5)
C2 H2 0.9500
C3 C4 1.388(6)
C3 H3 0.9500
C4 C5 1.372(5)
C4 H4 0.9500
C5 H5 0.9500
C6 C7 1.406(4)
C7 C8 1.374(5)
C7 H7 0.9500
C8 C9 1.384(6)
C8 H8 0.9500
C9 C10 1.371(5)
C9 H9 0.9500
C10 H10 0.9500
C11 C16 1.387(4)
C11 C12 1.394(4)
C12 C13 1.395(5)
C12 H12 0.9500
C13 C14 1.380(6)
C13 H13 0.9500
C14 C15 1.376(6)
C14 H14 0.9500
C15 C16 1.394(4)
C15 H15 0.9500
C16 H16 0.9500
C17 C22 1.391(4)
C17 C18 1.396(4)
C18 C19 1.389(4)
C18 H18 0.9500
C19 C20 1.378(5)
C19 H19 0.9500
C20 C21 1.383(6)
C20 H20 0.9500
C21 C22 1.389(5)
C21 H21 0.9500
C22 H22 0.9500
C23 C24 1.385(3)
C23 C28 1.397(4)
C24 C25 1.389(4)
C24 H24 0.9500
C25 C26 1.379(5)
C25 H25 0.9500
C26 C27 1.381(5)
C26 H26 0.9500
C27 C28 1.386(4)
C27 H27 0.9500
C28 H28 0.9500

loop_
_geom_torsion_atom_site_label_1
_geom_torsion_atom_site_label_2
_geom_torsion_atom_site_label_3
_geom_torsion_atom_site_label_4
_geom_torsion
S2 Pt1 Sn1 N2 -7.10(7)
S1 Pt1 Sn1 N2 169.73(7)
S2 Pt1 Sn1 N1 173.12(7)
S1 Pt1 Sn1 N1 -10.04(7)
S2 Pt1 Sn1 Cl2 -97.57(4)
S1 Pt1 Sn1 Cl2 79.27(4)
S2 Pt1 Sn1 Cl1 82.54(3)
S1 Pt1 Sn1 Cl1 -100.63(3)
P1 Pt1 S1 C1 -166.87(11)
Sn1 Pt1 S1 C1 10.02(10)
P1 Pt1 S2 C6 -172.64(10)
Sn1 Pt1 S2 C6 10.37(10)
N1 Sn1 N2 C6 -177.3(4)
Cl2 Sn1 N2 C6 131.4(2)
Cl1 Sn1 N2 C6 -124.5(2)
Pt1 Sn1 N2 C6 3.9(2)
N1 Sn1 N2 C10 3.8(7)
Cl2 Sn1 N2 C10 -47.5(3)
Cl1 Sn1 N2 C10 56.5(3)
Pt1 Sn1 N2 C10 -175.0(3)
N2 Sn1 N1 C1 -166.9(4)
Cl2 Sn1 N1 C1 -115.6(2)
Cl1 Sn1 N1 C1 140.4(2)
Pt1 Sn1 N1 C1 11.9(2)
N2 Sn1 N1 C5 9.4(6)
Cl2 Sn1 N1 C5 60.7(3)
Cl1 Sn1 N1 C5 -43.3(3)
Pt1 Sn1 N1 C5 -171.8(2)
S2 Pt1 P1 C17 -147.55(10)
S1 Pt1 P1 C17 35.54(10)
S2 Pt1 P1 C23 91.52(11)
S1 Pt1 P1 C23 -85.39(11)
S2 Pt1 P1 C11 -27.43(10)
S1 Pt1 P1 C11 155.65(10)
C5 N1 C1 C2 -1.2(4)
Sn1 N1 C1 C2 175.2(2)
C5 N1 C1 S1 177.2(2)
Sn1 N1 C1 S1 -6.3(3)
Pt1 S1 C1 N1 -4.0(3)
Pt1 S1 C1 C2 174.6(2)
N1 C1 C2 C3 1.8(5)
S1 C1 C2 C3 -176.8(3)
C1 C2 C3 C4 -0.8(5)
C2 C3 C4 C5 -0.6(6)
C1 N1 C5 C4 -0.3(5)
Sn1 N1 C5 C4 -176.5(3)
C3 C4 C5 N1 1.2(6)
C10 N2 C6 C7 1.8(5)
Sn1 N2 C6 C7 -177.2(2)
C10 N2 C6 S2 -177.1(3)
Sn1 N2 C6 S2 3.9(3)
Pt1 S2 C6 N2 -10.9(3)
Pt1 S2 C6 C7 170.1(2)
N2 C6 C7 C8 -1.7(5)
S2 C6 C7 C8 177.3(3)
C6 C7 C8 C9 0.6(6)
C7 C8 C9 C10 0.4(6)
C6 N2 C10 C9 -0.8(6)
Sn1 N2 C10 C9 178.1(3)
C8 C9 C10 N2 -0.3(7)
C17 P1 C11 C16 14.6(3)
C23 P1 C11 C16 125.6(2)
Pt1 P1 C11 C16 -109.4(2)
C17 P1 C11 C12 -167.1(2)
C23 P1 C11 C12 -56.1(2)
Pt1 P1 C11 C12 68.9(2)
C16 C11 C12 C13 3.0(5)
P1 C11 C12 C13 -175.3(3)
C11 C12 C13 C14 -0.5(5)
C12 C13 C14 C15 -2.3(6)
C13 C14 C15 C16 2.6(6)
C12 C11 C16 C15 -2.7(4)
P1 C11 C16 C15 175.5(2)
C14 C15 C16 C11 -0.1(5)
C23 P1 C17 C22 1.6(3)
C11 P1 C17 C22 109.5(3)
Pt1 P1 C17 C22 -123.4(2)
C23 P1 C17 C18 -179.4(2)
C11 P1 C17 C18 -71.5(2)
Pt1 P1 C17 C18 55.6(2)
C22 C17 C18 C19 -1.8(4)
P1 C17 C18 C19 179.2(2)
C17 C18 C19 C20 1.6(5)
C18 C19 C20 C21 0.6(6)
C19 C20 C21 C22 -2.5(7)
C20 C21 C22 C17 2.3(6)
C18 C17 C22 C21 -0.1(5)
P1 C17 C22 C21 178.8(3)
C17 P1 C23 C24 -116.3(2)
C11 P1 C23 C24 134.3(2)
Pt1 P1 C23 C24 7.5(3)
C17 P1 C23 C28 65.3(3)
C11 P1 C23 C28 -44.1(3)
Pt1 P1 C23 C28 -170.9(2)
C28 C23 C24 C25 1.2(5)
P1 C23 C24 C25 -177.3(2)
C23 C24 C25 C26 -0.9(5)
C24 C25 C26 C27 -0.4(5)
C25 C26 C27 C28 1.4(6)
C26 C27 C28 C23 -1.2(6)
C24 C23 C28 C27 -0.1(5)
P1 C23 C28 C27 178.3(3)
